data_4302027
loop_
_publ_author_name
'Chelladurai Ganesamoorthy'
'Maravanji S. Balakrishna'
'Joel T. Mague'

_publ_section_title
;
Group 11 Metal Chemistry of a Tetradentate Ligand,
Phenylene-1,4-diaminotetra(phosphonite), p-C6H4[N{P(OC6H4OMe-o)2}2]2
;
_journal_name_full 'Inorganic Chemistry'
_journal_page_first 3768
_journal_page_last 3782
_journal_paper_doi 10.1021/ic900085e
_journal_volume 48
_journal_year 2009
_chemical_formula_moiety 'C62 H60 Au2 Cl2 N2 O16 P4'
_chemical_formula_sum 'C62 H60 Au2 Cl2 N2 O16 P4'
_chemical_formula_weight 1677.84
_chemical_name_systematic
; 
 ? 
;
_space_group_IT_number 14
_symmetry_cell_setting monoclinic
_symmetry_space_group_name_Hall '-P 2ybc'
_symmetry_space_group_name_H-M 'P 1 21/c 1'
_atom_sites_solution_hydrogens geom
_atom_sites_solution_primary Patterson
_atom_sites_solution_secondary difmap
_audit_creation_method SHELXL-97
_cell_angle_alpha 90.00
_cell_angle_beta 107.117(7)
_cell_angle_gamma 90.00
_cell_formula_units_Z 2
_cell_length_a 11.933(5)
_cell_length_b 15.241(6)
_cell_length_c 17.673(7)
_cell_measurement_reflns_used 1448
_cell_measurement_temperature 100(2)
_cell_measurement_theta_max 23.75
_cell_measurement_theta_min 2.23
_cell_volume 3072(2)
_computing_cell_refinement 'Bruker APEX2 (Bruker-AXS, 2006)'
_computing_data_collection 'Bruker APEX2 (Bruker-AXS, 2006)'
_computing_data_reduction 'Bruker SAINT+ (Bruker-AXS, 2006a)'
_computing_molecular_graphics 'Bruker APEX2 (Bruker-AXS, 2006)'
_computing_publication_material 'Bruker APEX2 (Bruker-AXS, 2006)'
_computing_structure_refinement 'SHELXL-97 (Sheldrick, 1997)'
_computing_structure_solution 'SHELXS-97 (Sheldrick, 1997)'
_diffrn_ambient_temperature 100(2)
_diffrn_measured_fraction_theta_full 0.951
_diffrn_measured_fraction_theta_max 0.951
_diffrn_measurement_device_type 'Bruker-AXS Smart APEX CCD area detector'
_diffrn_measurement_method 'phi and omega scans'
_diffrn_radiation_monochromator graphite
_diffrn_radiation_source 'fine-focus sealed tube'
_diffrn_radiation_type MoK\a
_diffrn_radiation_wavelength 0.71073
_diffrn_reflns_av_R_equivalents 0.0376
_diffrn_reflns_av_sigmaI/netI 0.0239
_diffrn_reflns_limit_h_max 16
_diffrn_reflns_limit_h_min -16
_diffrn_reflns_limit_k_max 20
_diffrn_reflns_limit_k_min -21
_diffrn_reflns_limit_l_max 24
_diffrn_reflns_limit_l_min -24
_diffrn_reflns_number 54500
_diffrn_reflns_theta_full 29.59
_diffrn_reflns_theta_max 29.59
_diffrn_reflns_theta_min 2.23
_exptl_absorpt_coefficient_mu 5.033
_exptl_absorpt_correction_T_max 0.6090
_exptl_absorpt_correction_T_min 0.4715
_exptl_absorpt_correction_type multi-scan
_exptl_absorpt_process_details 'SADABS (Sheldrick, 2007)'
_exptl_crystal_colour colourless
_exptl_crystal_density_diffrn 1.814
_exptl_crystal_density_method 'not measured'
_exptl_crystal_description Block
_exptl_crystal_F_000 1652
_exptl_crystal_size_max 0.22
_exptl_crystal_size_mid 0.15
_exptl_crystal_size_min 0.10
_refine_diff_density_max 5.911
_refine_diff_density_min -0.674
_refine_diff_density_rms 0.145
_refine_ls_extinction_method none
_refine_ls_goodness_of_fit_ref 1.038
_refine_ls_hydrogen_treatment constr
_refine_ls_matrix_type full
_refine_ls_number_parameters 401
_refine_ls_number_reflns 8208
_refine_ls_number_restraints 0
_refine_ls_restrained_S_all 1.038
_refine_ls_R_factor_all 0.0362
_refine_ls_R_factor_gt 0.0313
_refine_ls_shift/su_max 0.002
_refine_ls_shift/su_mean 0.000
_refine_ls_structure_factor_coef Fsqd
_refine_ls_weighting_details 'calc w=1/[\s^2^(Fo^2^)+(0.0419P)^2^+12.6034P] where P=(Fo^2^+2Fc^2^)/3'
_refine_ls_weighting_scheme calc
_refine_ls_wR_factor_gt 0.0812
_refine_ls_wR_factor_ref 0.0845
_reflns_number_gt 7353
_reflns_number_total 8208
_reflns_threshold_expression >2\s(I)
_cod_data_source_file ic900085e_si_001_09.cif
_cod_data_source_block msb333a_0m
_cod_depositor_comments
;
The following automatic conversions were performed:
'_symmetry_cell_setting' value 'Monoclinic' changed to 'monoclinic'
according to '/home/saulius/struct/CIF-dictionaries/cif_core.dic'
dictionary named 'cif_core.dic' version 2.4.1 from 2010-06-29.

Automatic conversion script
Id: cif_fix_enum 1527 2010-12-29 10:47:43Z saulius 
;
_cod_original_sg_symbol_H-M 'P 21/c'
_cod_database_code 4302027

loop_
_symmetry_equiv_pos_as_xyz
'x, y, z'
'-x, y+1/2, -z+1/2'
'-x, -y, -z'
'x, -y-1/2, z-1/2'

loop_
_atom_site_label
_atom_site_type_symbol
_atom_site_fract_x
_atom_site_fract_y
_atom_site_fract_z
_atom_site_U_iso_or_equiv
_atom_site_adp_type
_atom_site_occupancy
_atom_site_symmetry_multiplicity
_atom_site_calc_flag
_atom_site_refinement_flags
_atom_site_disorder_assembly
_atom_site_disorder_group
Au1 Au 0.655659(11) 0.775764(9) 0.846036(8) 0.01594(5) Uani 1 1 d . . .
Cl1 Cl 0.57734(9) 0.91294(6) 0.81902(7) 0.0285(2) Uani 1 1 d . . .
P1 P 0.73832(8) 0.64635(6) 0.87869(5) 0.01439(16) Uani 1 1 d . . .
P2 P 0.93330(8) 0.75763(7) 0.96557(6) 0.01902(18) Uani 1 1 d . . .
O1 O 0.7522(2) 0.58340(18) 0.80986(16) 0.0206(5) Uani 1 1 d . . .
O2 O 0.9230(2) 0.6536(2) 0.75922(17) 0.0261(6) Uani 1 1 d . . .
O3 O 0.6743(2) 0.57889(19) 0.92110(17) 0.0230(6) Uani 1 1 d . . .
O4 O 0.6522(3) 0.6333(2) 1.05733(18) 0.0306(7) Uani 1 1 d . . .
O5 O 1.0118(2) 0.72899(19) 1.05373(17) 0.0226(6) Uani 1 1 d . . .
O6 O 1.1050(3) 0.8905(2) 1.0490(2) 0.0302(7) Uani 1 1 d . . .
O7 O 1.0359(2) 0.75574(19) 0.92150(17) 0.0219(5) Uani 1 1 d . . .
O8 O 1.2439(3) 0.8090(2) 0.91961(19) 0.0296(7) Uani 1 1 d . . .
N1 N 0.8719(3) 0.6540(2) 0.94136(18) 0.0167(6) Uani 1 1 d . . .
C1 C 0.7286(3) 0.6066(2) 0.7299(2) 0.0183(7) Uani 1 1 d . . .
C2 C 0.6205(3) 0.5869(3) 0.6790(2) 0.0241(8) Uani 1 1 d . . .
H2 H 0.5599 0.5653 0.6987 0.029 Uiso 1 1 calc R . .
C3 C 0.6004(4) 0.5990(3) 0.5976(3) 0.0323(9) Uani 1 1 d . . .
H3 H 0.5259 0.5857 0.5617 0.039 Uiso 1 1 calc R . .
C4 C 0.6890(5) 0.6301(3) 0.5697(3) 0.0357(10) Uani 1 1 d . . .
H4 H 0.6753 0.6380 0.5144 0.043 Uiso 1 1 calc R . .
C5 C 0.7988(4) 0.6502(3) 0.6218(3) 0.0306(9) Uani 1 1 d . . .
H5 H 0.8593 0.6719 0.6019 0.037 Uiso 1 1 calc R . .
C6 C 0.8193(3) 0.6383(3) 0.7030(2) 0.0235(8) Uani 1 1 d . . .
C7 C 1.0223(4) 0.6737(3) 0.7318(3) 0.0353(10) Uani 1 1 d . . .
H7A H 1.0318 0.6276 0.6955 0.053 Uiso 1 1 calc R . .
H7B H 1.0932 0.6770 0.7771 0.053 Uiso 1 1 calc R . .
H7C H 1.0095 0.7302 0.7040 0.053 Uiso 1 1 calc R . .
C8 C 0.5606(3) 0.5924(2) 0.9263(2) 0.0201(7) Uani 1 1 d . . .
C9 C 0.4645(4) 0.5764(3) 0.8628(3) 0.0291(9) Uani 1 1 d . . .
H9 H 0.4739 0.5592 0.8134 0.035 Uiso 1 1 calc R . .
C10 C 0.3527(4) 0.5855(3) 0.8715(3) 0.0389(11) Uani 1 1 d . . .
H10 H 0.2851 0.5754 0.8279 0.047 Uiso 1 1 calc R . .
C11 C 0.3412(4) 0.6093(3) 0.9440(4) 0.0407(12) Uani 1 1 d . . .
H11 H 0.2651 0.6152 0.9501 0.049 Uiso 1 1 calc R . .
C12 C 0.4391(4) 0.6249(3) 1.0084(3) 0.0325(10) Uani 1 1 d . . .
H12 H 0.4295 0.6404 1.0582 0.039 Uiso 1 1 calc R . .
C13 C 0.5503(3) 0.6176(3) 0.9999(2) 0.0229(8) Uani 1 1 d . . .
C14 C 0.6423(6) 0.6568(4) 1.1337(3) 0.0439(12) Uani 1 1 d . . .
H14A H 0.5987 0.7120 1.1296 0.066 Uiso 1 1 calc R . .
H14B H 0.7208 0.6642 1.1710 0.066 Uiso 1 1 calc R . .
H14C H 0.6006 0.6104 1.1527 0.066 Uiso 1 1 calc R . .
C15 C 0.9129(3) 0.5289(2) 1.0323(2) 0.0176(7) Uani 1 1 d . . .
H15 H 0.8539 0.5489 1.0543 0.021 Uiso 1 1 calc R . .
C16 C 0.9368(3) 0.5747(2) 0.9705(2) 0.0162(6) Uani 1 1 d . . .
C17 C 1.0235(3) 0.5464(2) 0.9386(2) 0.0174(7) Uani 1 1 d . . .
H17 H 1.0395 0.5786 0.8969 0.021 Uiso 1 1 calc R . .
C18 C 1.1302(3) 0.7433(3) 1.0884(2) 0.0219(7) Uani 1 1 d . . .
C19 C 1.1972(4) 0.6729(3) 1.1264(2) 0.0259(8) Uani 1 1 d . . .
H19 H 1.1638 0.6160 1.1229 0.031 Uiso 1 1 calc R . .
C20 C 1.3133(4) 0.6862(3) 1.1694(3) 0.0314(9) Uani 1 1 d . . .
H20 H 1.3594 0.6387 1.1966 0.038 Uiso 1 1 calc R . .
C21 C 1.3620(4) 0.7698(3) 1.1727(3) 0.0336(10) Uani 1 1 d . . .
H21 H 1.4415 0.7790 1.2025 0.040 Uiso 1 1 calc R . .
C22 C 1.2955(4) 0.8401(3) 1.1328(3) 0.0301(9) Uani 1 1 d . . .
H22 H 1.3298 0.8966 1.1348 0.036 Uiso 1 1 calc R . .
C23 C 1.1785(3) 0.8270(3) 1.0899(2) 0.0235(8) Uani 1 1 d . . .
C24 C 1.1576(5) 0.9732(3) 1.0384(4) 0.0446(13) Uani 1 1 d . . .
H24A H 1.1876 1.0026 1.0897 0.067 Uiso 1 1 calc R . .
H24B H 1.0986 1.0104 1.0023 0.067 Uiso 1 1 calc R . .
H24C H 1.2224 0.9626 1.0159 0.067 Uiso 1 1 calc R . .
C25 C 1.0400(3) 0.8217(3) 0.8675(2) 0.0221(7) Uani 1 1 d . . .
C26 C 0.9411(4) 0.8570(3) 0.8156(3) 0.0288(9) Uani 1 1 d . . .
H26 H 0.8657 0.8395 0.8179 0.035 Uiso 1 1 calc R . .
C27 C 0.9510(4) 0.9186(3) 0.7592(3) 0.0331(10) Uani 1 1 d . . .
H27 H 0.8829 0.9439 0.7238 0.040 Uiso 1 1 calc R . .
C28 C 1.0613(4) 0.9422(3) 0.7558(3) 0.0319(9) Uani 1 1 d . . .
H28 H 1.0686 0.9830 0.7168 0.038 Uiso 1 1 calc R . .
C29 C 1.1609(4) 0.9074(3) 0.8082(3) 0.0292(9) Uani 1 1 d . . .
H29 H 1.2361 0.9245 0.8053 0.035 Uiso 1 1 calc R . .
C30 C 1.1519(3) 0.8474(3) 0.8651(3) 0.0238(8) Uani 1 1 d . . .
C31 C 1.3579(4) 0.8298(4) 0.9132(3) 0.0389(11) Uani 1 1 d . . .
H31A H 1.3634 0.8109 0.8614 0.058 Uiso 1 1 calc R . .
H31B H 1.4178 0.7995 0.9551 0.058 Uiso 1 1 calc R . .
H31C H 1.3706 0.8933 0.9188 0.058 Uiso 1 1 calc R . .

loop_
_atom_site_aniso_label
_atom_site_aniso_U_11
_atom_site_aniso_U_22
_atom_site_aniso_U_33
_atom_site_aniso_U_23
_atom_site_aniso_U_13
_atom_site_aniso_U_12
Au1 0.01350(7) 0.01520(8) 0.01774(8) 0.00116(5) 0.00248(5) 0.00284(4)
Cl1 0.0259(4) 0.0177(4) 0.0369(5) 0.0013(4) 0.0016(4) 0.0059(3)
P1 0.0120(4) 0.0150(4) 0.0152(4) 0.0013(3) 0.0024(3) 0.0011(3)
P2 0.0170(4) 0.0173(4) 0.0203(5) 0.0005(4) 0.0016(3) -0.0007(3)
O1 0.0266(14) 0.0175(13) 0.0170(12) 0.0006(10) 0.0054(10) 0.0032(10)
O2 0.0208(13) 0.0324(16) 0.0253(14) -0.0001(12) 0.0072(11) -0.0069(11)
O3 0.0175(12) 0.0236(14) 0.0306(15) 0.0093(11) 0.0113(11) 0.0042(10)
O4 0.0324(16) 0.0311(16) 0.0259(15) -0.0029(12) 0.0048(12) 0.0004(13)
O5 0.0170(13) 0.0290(15) 0.0188(13) -0.0006(11) 0.0006(10) -0.0051(10)
O6 0.0200(13) 0.0218(15) 0.0432(18) -0.0012(13) 0.0005(12) -0.0012(11)
O7 0.0229(13) 0.0195(13) 0.0237(14) 0.0053(11) 0.0074(11) -0.0011(11)
O8 0.0210(14) 0.0309(16) 0.0354(17) 0.0091(13) 0.0056(12) -0.0014(12)
N1 0.0122(13) 0.0138(14) 0.0206(15) 0.0009(11) -0.0006(11) 0.0007(10)
C1 0.0222(17) 0.0160(17) 0.0156(16) 0.0004(13) 0.0041(13) 0.0008(13)
C2 0.0209(18) 0.0229(19) 0.026(2) -0.0027(15) 0.0033(15) -0.0010(14)
C3 0.030(2) 0.035(2) 0.025(2) -0.0036(18) -0.0033(17) 0.0015(18)
C4 0.047(3) 0.041(3) 0.019(2) 0.0038(18) 0.0079(18) 0.004(2)
C5 0.036(2) 0.034(2) 0.025(2) 0.0051(17) 0.0132(18) -0.0012(18)
C6 0.0219(18) 0.0243(19) 0.0228(19) -0.0010(15) 0.0042(15) -0.0006(15)
C7 0.030(2) 0.040(3) 0.041(3) -0.002(2) 0.018(2) -0.0080(19)
C8 0.0158(16) 0.0179(17) 0.0275(19) 0.0050(14) 0.0077(14) 0.0003(13)
C9 0.0235(19) 0.031(2) 0.028(2) 0.0003(17) -0.0003(16) -0.0022(16)
C10 0.023(2) 0.034(3) 0.052(3) 0.004(2) -0.002(2) -0.0064(18)
C11 0.020(2) 0.032(2) 0.074(4) 0.009(2) 0.020(2) 0.0004(17)
C12 0.035(2) 0.026(2) 0.045(3) 0.0046(19) 0.025(2) 0.0023(18)
C13 0.0230(18) 0.0182(18) 0.028(2) 0.0036(15) 0.0087(15) 0.0010(14)
C14 0.068(4) 0.035(3) 0.028(2) -0.004(2) 0.011(2) 0.001(2)
C15 0.0136(15) 0.0191(17) 0.0188(17) 0.0014(13) 0.0029(12) 0.0026(13)
C16 0.0124(14) 0.0146(16) 0.0183(16) 0.0012(13) -0.0007(12) 0.0011(12)
C17 0.0147(15) 0.0185(17) 0.0169(16) 0.0041(13) 0.0014(12) -0.0003(13)
C18 0.0161(16) 0.029(2) 0.0185(18) -0.0025(15) 0.0012(13) -0.0020(14)
C19 0.0234(19) 0.030(2) 0.0236(19) 0.0025(16) 0.0057(15) -0.0001(16)
C20 0.0229(19) 0.044(3) 0.026(2) 0.0090(19) 0.0060(16) 0.0055(18)
C21 0.0184(19) 0.049(3) 0.030(2) -0.0009(19) 0.0016(16) -0.0015(18)
C22 0.0187(18) 0.035(2) 0.033(2) -0.0046(18) 0.0024(16) -0.0059(16)
C23 0.0193(17) 0.026(2) 0.0239(19) -0.0050(15) 0.0044(14) -0.0011(15)
C24 0.032(2) 0.025(2) 0.069(4) 0.005(2) 0.003(2) -0.0080(19)
C25 0.0246(18) 0.0191(18) 0.0211(18) 0.0020(14) 0.0042(14) -0.0026(14)
C26 0.0240(19) 0.026(2) 0.033(2) 0.0041(17) 0.0020(16) -0.0034(16)
C27 0.032(2) 0.034(2) 0.028(2) 0.0093(18) 0.0009(17) -0.0006(18)
C28 0.037(2) 0.029(2) 0.027(2) 0.0078(17) 0.0054(18) -0.0063(18)
C29 0.028(2) 0.028(2) 0.031(2) 0.0029(17) 0.0085(17) -0.0057(17)
C30 0.0247(19) 0.0190(18) 0.027(2) 0.0021(15) 0.0072(15) -0.0001(14)
C31 0.020(2) 0.040(3) 0.055(3) 0.010(2) 0.0069(19) -0.0036(18)

loop_
_atom_type_symbol
_atom_type_description
_atom_type_scat_dispersion_real
_atom_type_scat_dispersion_imag
_atom_type_scat_source
C C 0.0033 0.0016 'International Tables Vol C Tables 4.2.6.8 and 6.1.1.4'
H H 0.0000 0.0000 'International Tables Vol C Tables 4.2.6.8 and 6.1.1.4'
N N 0.0061 0.0033 'International Tables Vol C Tables 4.2.6.8 and 6.1.1.4'
O O 0.0106 0.0060 'International Tables Vol C Tables 4.2.6.8 and 6.1.1.4'
P P 0.1023 0.0942 'International Tables Vol C Tables 4.2.6.8 and 6.1.1.4'
Cl Cl 0.1484 0.1585 'International Tables Vol C Tables 4.2.6.8 and 6.1.1.4'
Au Au -2.0133 8.8022 'International Tables Vol C Tables 4.2.6.8 and 6.1.1.4'

loop_
_geom_angle_atom_site_label_1
_geom_angle_atom_site_label_2
_geom_angle_atom_site_label_3
_geom_angle
_geom_angle_site_symmetry_1
_geom_angle_site_symmetry_3
_geom_angle_publ_flag
P1 Au1 Cl1 176.62(4) . . ?
O3 P1 O1 98.18(16) . . ?
O3 P1 N1 103.35(16) . . ?
O1 P1 N1 104.86(16) . . ?
O3 P1 Au1 117.45(11) . . ?
O1 P1 Au1 118.50(11) . . ?
N1 P1 Au1 112.39(11) . . ?
O5 P2 O7 98.70(16) . . ?
O5 P2 N1 94.25(15) . . ?
O7 P2 N1 100.79(16) . . ?
C1 O1 P1 125.5(2) . . ?
C6 O2 C7 116.9(3) . . ?
C8 O3 P1 122.9(2) . . ?
C13 O4 C14 116.4(4) . . ?
C18 O5 P2 127.5(3) . . ?
C23 O6 C24 116.8(3) . . ?
C25 O7 P2 119.7(3) . . ?
C30 O8 C31 115.8(3) . . ?
C16 N1 P1 119.3(2) . . ?
C16 N1 P2 121.9(2) . . ?
P1 N1 P2 118.72(18) . . ?
C2 C1 C6 121.9(4) . . ?
C2 C1 O1 118.5(3) . . ?
C6 C1 O1 119.1(3) . . ?
C1 C2 C3 119.3(4) . . ?
C1 C2 H2 120.3 . . ?
C3 C2 H2 120.3 . . ?
C4 C3 C2 119.8(4) . . ?
C4 C3 H3 120.1 . . ?
C2 C3 H3 120.1 . . ?
C3 C4 C5 120.8(4) . . ?
C3 C4 H4 119.6 . . ?
C5 C4 H4 119.6 . . ?
C4 C5 C6 119.8(4) . . ?
C4 C5 H5 120.1 . . ?
C6 C5 H5 120.1 . . ?
O2 C6 C1 116.2(3) . . ?
O2 C6 C5 125.2(4) . . ?
C1 C6 C5 118.6(4) . . ?
O2 C7 H7A 109.5 . . ?
O2 C7 H7B 109.5 . . ?
H7A C7 H7B 109.5 . . ?
O2 C7 H7C 109.5 . . ?
H7A C7 H7C 109.5 . . ?
H7B C7 H7C 109.5 . . ?
C9 C8 C13 122.0(4) . . ?
C9 C8 O3 120.9(4) . . ?
C13 C8 O3 117.0(3) . . ?
C8 C9 C10 119.3(4) . . ?
C8 C9 H9 120.3 . . ?
C10 C9 H9 120.3 . . ?
C11 C10 C9 119.3(5) . . ?
C11 C10 H10 120.4 . . ?
C9 C10 H10 120.4 . . ?
C10 C11 C12 121.2(4) . . ?
C10 C11 H11 119.4 . . ?
C12 C11 H11 119.4 . . ?
C13 C12 C11 119.9(4) . . ?
C13 C12 H12 120.0 . . ?
C11 C12 H12 120.0 . . ?
O4 C13 C12 125.6(4) . . ?
O4 C13 C8 116.1(3) . . ?
C12 C13 C8 118.3(4) . . ?
O4 C14 H14A 109.5 . . ?
O4 C14 H14B 109.5 . . ?
H14A C14 H14B 109.5 . . ?
O4 C14 H14C 109.5 . . ?
H14A C14 H14C 109.5 . . ?
H14B C14 H14C 109.5 . . ?
C17 C15 C16 119.3(3) 3_767 . ?
C17 C15 H15 120.4 3_767 . ?
C16 C15 H15 120.4 . . ?
C17 C16 C15 120.8(3) . . ?
C17 C16 N1 120.0(3) . . ?
C15 C16 N1 119.1(3) . . ?
C16 C17 C15 119.9(3) . 3_767 ?
C16 C17 H17 120.1 . . ?
C15 C17 H17 120.1 3_767 . ?
O5 C18 C19 117.5(4) . . ?
O5 C18 C23 121.0(4) . . ?
C19 C18 C23 121.3(4) . . ?
C20 C19 C18 119.6(4) . . ?
C20 C19 H19 120.2 . . ?
C18 C19 H19 120.2 . . ?
C19 C20 C21 119.6(4) . . ?
C19 C20 H20 120.2 . . ?
C21 C20 H20 120.2 . . ?
C20 C21 C22 120.8(4) . . ?
C20 C21 H21 119.6 . . ?
C22 C21 H21 119.6 . . ?
C23 C22 C21 119.7(4) . . ?
C23 C22 H22 120.2 . . ?
C21 C22 H22 120.2 . . ?
O6 C23 C22 125.0(4) . . ?
O6 C23 C18 116.1(4) . . ?
C22 C23 C18 118.9(4) . . ?
O6 C24 H24A 109.5 . . ?
O6 C24 H24B 109.5 . . ?
H24A C24 H24B 109.5 . . ?
O6 C24 H24C 109.5 . . ?
H24A C24 H24C 109.5 . . ?
H24B C24 H24C 109.5 . . ?
C26 C25 O7 122.8(4) . . ?
C26 C25 C30 120.5(4) . . ?
O7 C25 C30 116.5(3) . . ?
C25 C26 C27 120.1(4) . . ?
C25 C26 H26 119.9 . . ?
C27 C26 H26 119.9 . . ?
C28 C27 C26 119.2(4) . . ?
C28 C27 H27 120.4 . . ?
C26 C27 H27 120.4 . . ?
C29 C28 C27 120.8(4) . . ?
C29 C28 H28 119.6 . . ?
C27 C28 H28 119.6 . . ?
C28 C29 C30 120.4(4) . . ?
C28 C29 H29 119.8 . . ?
C30 C29 H29 119.8 . . ?
O8 C30 C29 125.3(4) . . ?
O8 C30 C25 115.7(4) . . ?
C29 C30 C25 118.9(4) . . ?
O8 C31 H31A 109.5 . . ?
O8 C31 H31B 109.5 . . ?
H31A C31 H31B 109.5 . . ?
O8 C31 H31C 109.5 . . ?
H31A C31 H31C 109.5 . . ?
H31B C31 H31C 109.5 . . ?

loop_
_geom_bond_atom_site_label_1
_geom_bond_atom_site_label_2
_geom_bond_distance
_geom_bond_site_symmetry_2
_geom_bond_publ_flag
Au1 P1 2.2048(12) . ?
Au1 Cl1 2.2826(12) . ?
P1 O3 1.594(3) . ?
P1 O1 1.596(3) . ?
P1 N1 1.656(3) . ?
P2 O5 1.624(3) . ?
P2 O7 1.633(3) . ?
P2 N1 1.741(3) . ?
O1 C1 1.403(4) . ?
O2 C6 1.360(5) . ?
O2 C7 1.439(5) . ?
O3 C8 1.402(4) . ?
O4 C13 1.356(5) . ?
O4 C14 1.435(6) . ?
O5 C18 1.382(5) . ?
O6 C23 1.362(5) . ?
O6 C24 1.445(6) . ?
O7 C25 1.396(5) . ?
O8 C30 1.361(5) . ?
O8 C31 1.434(5) . ?
N1 C16 1.446(4) . ?
C1 C2 1.372(5) . ?
C1 C6 1.391(5) . ?
C2 C3 1.398(6) . ?
C2 H2 0.9500 . ?
C3 C4 1.376(7) . ?
C3 H3 0.9500 . ?
C4 C5 1.395(7) . ?
C4 H4 0.9500 . ?
C5 C6 1.395(6) . ?
C5 H5 0.9500 . ?
C7 H7A 0.9800 . ?
C7 H7B 0.9800 . ?
C7 H7C 0.9800 . ?
C8 C9 1.370(6) . ?
C8 C13 1.397(6) . ?
C9 C10 1.394(7) . ?
C9 H9 0.9500 . ?
C10 C11 1.377(8) . ?
C10 H10 0.9500 . ?
C11 C12 1.390(8) . ?
C11 H11 0.9500 . ?
C12 C13 1.384(6) . ?
C12 H12 0.9500 . ?
C14 H14A 0.9800 . ?
C14 H14B 0.9800 . ?
C14 H14C 0.9800 . ?
C15 C17 1.388(5) 3_767 ?
C15 C16 1.394(5) . ?
C15 H15 0.9500 . ?
C16 C17 1.385(5) . ?
C17 C15 1.388(5) 3_767 ?
C17 H17 0.9500 . ?
C18 C19 1.387(6) . ?
C18 C23 1.398(6) . ?
C19 C20 1.384(6) . ?
C19 H19 0.9500 . ?
C20 C21 1.394(7) . ?
C20 H20 0.9500 . ?
C21 C22 1.395(7) . ?
C21 H21 0.9500 . ?
C22 C23 1.392(6) . ?
C22 H22 0.9500 . ?
C24 H24A 0.9800 . ?
C24 H24B 0.9800 . ?
C24 H24C 0.9800 . ?
C25 C26 1.374(6) . ?
C25 C30 1.404(5) . ?
C26 C27 1.399(6) . ?
C26 H26 0.9500 . ?
C27 C28 1.383(6) . ?
C27 H27 0.9500 . ?
C28 C29 1.381(6) . ?
C28 H28 0.9500 . ?
C29 C30 1.386(6) . ?
C29 H29 0.9500 . ?
C31 H31A 0.9800 . ?
C31 H31B 0.9800 . ?
C31 H31C 0.9800 . ?
